data_7029564
loop_
_publ_author_name
'Shpakovsky, D. B.'
'Banti, C. N.'
'Mukhatova, E. M.'
'Gracheva, Yu A.'
'Osipova, V. P.'
'Berberova, N. T.'
'Albov, D. V.'
'Antonenko, T. A.'
'Aslanov, L. A.'
'Milaeva, E. R.'
'Hadjikakou, S. K.'

_publ_section_title
;
 Synthesis, antiradical activity and in vitro cytotoxicity of novel
 organotin complexes based on 2,6-di-tert-butyl-4-mercaptophenol.
;
_journal_issue 18
_journal_name_full 'Dalton transactions (Cambridge, England : 2003)'
_journal_page_first 6880
_journal_page_last 6890
_journal_paper_doi 10.1039/c3dt53469c
_journal_volume 43
_journal_year 2014
_chemical_formula_sum 'C40 H52 O2 S2 Sn'
_chemical_formula_weight 747.62
_chemical_name_systematic
;
 ?
;
_space_group_crystal_system monoclinic
_space_group_IT_number 15
_space_group_name_Hall '-C 2yc'
_space_group_name_H-M_alt 'C 1 2/c 1'
_symmetry_space_group_name_Hall '-C 2yc'
_symmetry_space_group_name_H-M 'C 1 2/c 1'
_atom_sites_solution_hydrogens geom
_audit_creation_method SHELXL-2013
_cell_angle_alpha 90
_cell_angle_beta 90.271(3)
_cell_angle_gamma 90
_cell_formula_units_Z 4
_cell_length_a 20.2290(8)
_cell_length_b 6.5670(2)
_cell_length_c 28.8757(12)
_cell_measurement_reflns_used 5946
_cell_measurement_temperature 293(2)
_cell_measurement_theta_max 25
_cell_measurement_theta_min 3
_cell_volume 3835.9(2)
_computing_cell_refinement '<i>X--AREA</i>  (STOE & CIE, 2012)'
_computing_data_collection '<i>X--AREA</i>  (STOE & CIE, 2012)'
_computing_data_reduction '<i>X--AREA</i>  (STOE & CIE, 2012)'
_computing_molecular_graphics 'MERCURY (Macrae et al., 2006)'
_computing_publication_material 'WinGX (Farrugia, 1999)'
_computing_structure_refinement 'SHELXL-2013 (Sheldrick, 2013)'
_computing_structure_solution 'SHELXL-2013 (Sheldrick, 2013)'
_diffrn_ambient_temperature 293(2)
_diffrn_detector Pilatus100K
_diffrn_detector_type STOE
_diffrn_measured_fraction_theta_full 0.994
_diffrn_measured_fraction_theta_max 0.978
_diffrn_measurement_details '633 frames, detector distance = 80 mm'
_diffrn_measurement_device_type 'Stoe STADI VARI'
_diffrn_measurement_method 'rotation method'
_diffrn_radiation_type MoK\a
_diffrn_radiation_wavelength 0.71073
_diffrn_reflns_av_R_equivalents 0.0935
_diffrn_reflns_av_unetI/netI 0.2772
_diffrn_reflns_Laue_measured_fraction_full 0.994
_diffrn_reflns_Laue_measured_fraction_max 0.978
_diffrn_reflns_limit_h_max 26
_diffrn_reflns_limit_h_min -25
_diffrn_reflns_limit_k_max 6
_diffrn_reflns_limit_k_min -8
_diffrn_reflns_limit_l_max 37
_diffrn_reflns_limit_l_min -31
_diffrn_reflns_number 9086
_diffrn_reflns_point_group_measured_fraction_full 0.994
_diffrn_reflns_point_group_measured_fraction_max 0.978
_diffrn_reflns_theta_full 25.242
_diffrn_reflns_theta_max 27.831
_diffrn_reflns_theta_min 2.822
_exptl_absorpt_coefficient_mu 0.806
_exptl_absorpt_correction_T_max 0.7293
_exptl_absorpt_correction_T_min 0.5631
_exptl_absorpt_correction_type multi-scan
_exptl_absorpt_process_details
;
[c.f. r.h. blessing, acta cryst. (1995), a51, 33-38]
;
_exptl_crystal_colour colourless
_exptl_crystal_density_diffrn 1.295
_exptl_crystal_description prism
_exptl_crystal_F_000 1560
_exptl_crystal_size_max 0.14
_exptl_crystal_size_mid 0.13
_exptl_crystal_size_min 0.11
_refine_diff_density_max 0.450
_refine_diff_density_min -0.360
_refine_diff_density_rms 0.059
_refine_ls_extinction_method none
_refine_ls_goodness_of_fit_ref 0.613
_refine_ls_hydrogen_treatment constr
_refine_ls_matrix_type full
_refine_ls_number_parameters 211
_refine_ls_number_reflns 4453
_refine_ls_number_restraints 0
_refine_ls_restrained_S_all 0.613
_refine_ls_R_factor_all 0.1258
_refine_ls_R_factor_gt 0.0345
_refine_ls_shift/su_max 0.000
_refine_ls_shift/su_mean 0.000
_refine_ls_structure_factor_coef Fsqd
_refine_ls_weighting_details 'w=1/[\s^2^(Fo^2^)+(0.0800P)^2^] where P=(Fo^2^+2Fc^2^)/3'
_refine_ls_weighting_scheme calc
_refine_ls_wR_factor_gt 0.0746
_refine_ls_wR_factor_ref 0.1148
_reflns_Friedel_coverage 0.000
_reflns_number_gt 1548
_reflns_number_total 4453
_reflns_threshold_expression 'I > 2\s(I)'
_cod_data_source_file c3dt53469c2.cif
_cod_data_source_block me1
_cod_database_code 7029564
_shelx_space_group_comment
;
The symmetry employed for this shelxl refinement is uniquely defined
by the following loop, which should always be used as a source of
symmetry information in preference to the above space-group names.
They are only intended as comments.
;
_shelx_estimated_absorpt_t_min 0.895
_shelx_estimated_absorpt_t_max 0.917
_shelxl_version_number 2013-4

loop_
_space_group_symop_operation_xyz
'x, y, z'
'-x, y, -z+1/2'
'x+1/2, y+1/2, z'
'-x+1/2, y+1/2, -z+1/2'
'-x, -y, -z'
'x, -y, z-1/2'
'-x+1/2, -y+1/2, -z'
'x+1/2, -y+1/2, z-1/2'

loop_
_atom_site_label
_atom_site_type_symbol
_atom_site_fract_x
_atom_site_fract_y
_atom_site_fract_z
_atom_site_U_iso_or_equiv
_atom_site_adp_type
_atom_site_occupancy
_atom_site_site_symmetry_order
_atom_site_calc_flag
_atom_site_refinement_flags_posn
_atom_site_refinement_flags_adp
_atom_site_refinement_flags_occupancy
Sn1 Sn 0.5000 0.60359(9) 0.7500 0.04121(17) Uani 1 2 d S T P
S1 S 0.51115(8) 0.8145(2) 0.81806(4) 0.0519(4) Uani 1 1 d . . .
O1 O 0.5504(2) 0.1311(7) 0.94906(13) 0.0724(12) Uani 1 1 d . . .
H1 H 0.5529 0.0225 0.9352 0.109 Uiso 1 1 calc R U .
C1 C 0.5234(2) 0.6054(9) 0.85717(14) 0.0397(10) Uani 1 1 d . . .
C2 C 0.4709(2) 0.5280(7) 0.88154(16) 0.0412(12) Uani 1 1 d . . .
H2 H 0.4293 0.5853 0.8771 0.049 Uiso 1 1 calc R U .
C3 C 0.4776(2) 0.3676(8) 0.91248(16) 0.0418(12) Uani 1 1 d . . .
C4 C 0.5414(3) 0.2866(8) 0.91775(17) 0.0457(13) Uani 1 1 d . . .
C5 C 0.5964(2) 0.3603(9) 0.89379(16) 0.0450(13) Uani 1 1 d . . .
C6 C 0.5855(2) 0.5203(8) 0.86351(17) 0.0437(13) Uani 1 1 d . . .
H6 H 0.6209 0.5723 0.8469 0.052 Uiso 1 1 calc R U .
C7 C 0.4176(3) 0.2800(9) 0.93867(18) 0.0504(14) Uani 1 1 d . . .
C8 C 0.4065(3) 0.0570(11) 0.9264(2) 0.082(2) Uani 1 1 d . . .
H8A H 0.3991 0.0446 0.8936 0.123 Uiso 1 1 calc R U .
H8B H 0.3686 0.0067 0.9427 0.123 Uiso 1 1 calc R U .
H8C H 0.4447 -0.0209 0.9350 0.123 Uiso 1 1 calc R U .
C9 C 0.3538(2) 0.3971(13) 0.9266(2) 0.0773(19) Uani 1 1 d . . .
H9A H 0.3602 0.5396 0.9326 0.116 Uiso 1 1 calc R U .
H9B H 0.3182 0.3473 0.9454 0.116 Uiso 1 1 calc R U .
H9C H 0.3432 0.3774 0.8945 0.116 Uiso 1 1 calc R U .
C10 C 0.4272(3) 0.3056(10) 0.99136(19) 0.0622(17) Uani 1 1 d . . .
H10A H 0.4665 0.2354 1.0010 0.093 Uiso 1 1 calc R U .
H10B H 0.3897 0.2496 1.0072 0.093 Uiso 1 1 calc R U .
H10C H 0.4312 0.4476 0.9987 0.093 Uiso 1 1 calc R U .
C11 C 0.6662(3) 0.2652(10) 0.89976(18) 0.0534(15) Uani 1 1 d . . .
C12 C 0.7165(3) 0.3663(11) 0.8680(2) 0.0722(18) Uani 1 1 d . . .
H12A H 0.7589 0.3031 0.8722 0.108 Uiso 1 1 calc R U .
H12B H 0.7196 0.5084 0.8754 0.108 Uiso 1 1 calc R U .
H12C H 0.7025 0.3509 0.8364 0.108 Uiso 1 1 calc R U .
C13 C 0.6657(3) 0.0391(10) 0.8878(2) 0.0693(18) Uani 1 1 d . . .
H13A H 0.6491 0.0210 0.8569 0.104 Uiso 1 1 calc R U .
H13B H 0.6379 -0.0324 0.9092 0.104 Uiso 1 1 calc R U .
H13C H 0.7099 -0.0138 0.8897 0.104 Uiso 1 1 calc R U .
C14 C 0.6910(3) 0.2991(12) 0.9499(2) 0.080(2) Uani 1 1 d . . .
H14A H 0.7352 0.2480 0.9529 0.120 Uiso 1 1 calc R U .
H14B H 0.6626 0.2284 0.9710 0.120 Uiso 1 1 calc R U .
H14C H 0.6905 0.4421 0.9568 0.120 Uiso 1 1 calc R U .
C15 C 0.4141(2) 0.4229(8) 0.76030(15) 0.0418(12) Uani 1 1 d . . .
C16 C 0.4088(3) 0.2290(9) 0.7432(2) 0.0598(15) Uani 1 1 d . . .
H16 H 0.4431 0.1764 0.7255 0.072 Uiso 1 1 calc R U .
C17 C 0.3542(3) 0.1099(12) 0.7514(2) 0.0728(17) Uani 1 1 d . . .
H17 H 0.3521 -0.0223 0.7399 0.087 Uiso 1 1 calc R U .
C18 C 0.3031(3) 0.1868(13) 0.7765(2) 0.083(2) Uani 1 1 d . . .
H18 H 0.2661 0.1067 0.7824 0.099 Uiso 1 1 calc R U .
C19 C 0.3061(3) 0.3833(15) 0.7932(2) 0.0774(19) Uani 1 1 d . . .
H19 H 0.2707 0.4368 0.8097 0.093 Uiso 1 1 calc R U .
C20 C 0.3612(3) 0.5001(10) 0.78544(19) 0.0599(16) Uani 1 1 d . . .
H20 H 0.3632 0.6320 0.7971 0.072 Uiso 1 1 calc R U .

loop_
_atom_site_aniso_label
_atom_site_aniso_U_11
_atom_site_aniso_U_22
_atom_site_aniso_U_33
_atom_site_aniso_U_23
_atom_site_aniso_U_13
_atom_site_aniso_U_12
Sn1 0.0485(3) 0.0404(3) 0.0347(3) 0.000 0.0020(2) 0.000
S1 0.0826(11) 0.0359(8) 0.0371(7) 0.0020(5) -0.0022(7) -0.0027(7)
O1 0.075(3) 0.074(3) 0.068(3) 0.033(2) 0.012(2) 0.022(3)
C1 0.051(3) 0.041(3) 0.027(2) -0.004(2) 0.000(2) -0.002(3)
C2 0.044(3) 0.043(3) 0.037(3) 0.002(2) -0.004(2) 0.007(2)
C3 0.046(3) 0.043(3) 0.037(3) 0.004(2) 0.001(2) 0.000(2)
C4 0.048(3) 0.050(3) 0.039(3) 0.010(2) 0.002(2) 0.011(3)
C5 0.041(3) 0.062(4) 0.033(2) -0.002(2) -0.002(2) 0.000(3)
C6 0.043(3) 0.052(3) 0.036(3) -0.003(2) 0.005(2) -0.007(2)
C7 0.048(3) 0.057(4) 0.046(3) 0.010(3) 0.007(3) 0.006(3)
C8 0.070(4) 0.082(6) 0.094(5) 0.000(4) 0.017(4) -0.018(4)
C9 0.042(3) 0.119(6) 0.071(4) 0.028(4) 0.009(3) 0.011(4)
C10 0.054(3) 0.082(5) 0.051(4) 0.013(3) 0.009(3) 0.002(3)
C11 0.040(3) 0.077(4) 0.043(3) 0.000(3) 0.001(2) 0.008(3)
C12 0.042(3) 0.095(5) 0.080(4) -0.005(4) 0.009(3) -0.006(4)
C13 0.056(4) 0.084(5) 0.068(4) -0.005(3) 0.004(3) 0.016(3)
C14 0.065(4) 0.124(6) 0.051(4) -0.014(4) -0.017(3) 0.025(4)
C15 0.042(3) 0.048(4) 0.035(2) 0.002(2) 0.000(2) 0.005(3)
C16 0.054(4) 0.050(4) 0.075(4) 0.003(3) 0.003(3) -0.001(3)
C17 0.068(4) 0.065(4) 0.085(4) 0.003(4) 0.000(3) -0.019(4)
C18 0.066(5) 0.120(7) 0.062(4) 0.019(4) -0.004(4) -0.037(4)
C19 0.044(3) 0.132(7) 0.057(4) -0.006(5) 0.007(3) 0.001(5)
C20 0.054(4) 0.077(4) 0.049(3) -0.009(3) -0.001(3) 0.005(3)

loop_
_atom_type_symbol
_atom_type_description
_atom_type_scat_dispersion_real
_atom_type_scat_dispersion_imag
_atom_type_scat_source
C C 0.0033 0.0016 'International Tables Vol C Tables 4.2.6.8 and 6.1.1.4'
H H 0.0000 0.0000 'International Tables Vol C Tables 4.2.6.8 and 6.1.1.4'
O O 0.0106 0.0060 'International Tables Vol C Tables 4.2.6.8 and 6.1.1.4'
S S 0.1246 0.1234 'International Tables Vol C Tables 4.2.6.8 and 6.1.1.4'
Sn Sn -0.6537 1.4246 'International Tables Vol C Tables 4.2.6.8 and 6.1.1.4'

loop_
_geom_angle_atom_site_label_1
_geom_angle_atom_site_label_2
_geom_angle_atom_site_label_3
_geom_angle
_geom_angle_site_symmetry_1
_geom_angle_site_symmetry_3
C15 Sn1 C15 112.1(3) . 2_656
C15 Sn1 S1 111.15(13) . 2_656
C15 Sn1 S1 106.24(13) 2_656 2_656
C15 Sn1 S1 106.24(13) . .
C15 Sn1 S1 111.15(13) 2_656 .
S1 Sn1 S1 109.97(7) 2_656 .
C1 S1 Sn1 94.90(16) . .
C4 O1 H1 109.5 . .
C2 C1 C6 119.0(5) . .
C2 C1 S1 120.0(4) . .
C6 C1 S1 121.0(4) . .
C1 C2 C3 122.5(5) . .
C1 C2 H2 118.8 . .
C3 C2 H2 118.8 . .
C2 C3 C4 116.4(4) . .
C2 C3 C7 121.6(4) . .
C4 C3 C7 122.0(4) . .
O1 C4 C5 118.6(5) . .
O1 C4 C3 118.1(5) . .
C5 C4 C3 123.2(5) . .
C6 C5 C4 116.7(5) . .
C6 C5 C11 121.2(5) . .
C4 C5 C11 122.0(5) . .
C5 C6 C1 122.2(5) . .
C5 C6 H6 118.9 . .
C1 C6 H6 118.9 . .
C8 C7 C9 107.7(5) . .
C8 C7 C10 110.6(5) . .
C9 C7 C10 105.6(5) . .
C8 C7 C3 111.1(5) . .
C9 C7 C3 111.3(4) . .
C10 C7 C3 110.3(4) . .
C7 C8 H8A 109.5 . .
C7 C8 H8B 109.5 . .
H8A C8 H8B 109.5 . .
C7 C8 H8C 109.5 . .
H8A C8 H8C 109.5 . .
H8B C8 H8C 109.5 . .
C7 C9 H9A 109.5 . .
C7 C9 H9B 109.5 . .
H9A C9 H9B 109.5 . .
C7 C9 H9C 109.5 . .
H9A C9 H9C 109.5 . .
H9B C9 H9C 109.5 . .
C7 C10 H10A 109.5 . .
C7 C10 H10B 109.5 . .
H10A C10 H10B 109.5 . .
C7 C10 H10C 109.5 . .
H10A C10 H10C 109.5 . .
H10B C10 H10C 109.5 . .
C12 C11 C13 106.9(5) . .
C12 C11 C14 106.7(5) . .
C13 C11 C14 110.8(5) . .
C12 C11 C5 111.5(5) . .
C13 C11 C5 111.2(5) . .
C14 C11 C5 109.6(4) . .
C11 C12 H12A 109.5 . .
C11 C12 H12B 109.5 . .
H12A C12 H12B 109.5 . .
C11 C12 H12C 109.5 . .
H12A C12 H12C 109.5 . .
H12B C12 H12C 109.5 . .
C11 C13 H13A 109.5 . .
C11 C13 H13B 109.5 . .
H13A C13 H13B 109.5 . .
C11 C13 H13C 109.5 . .
H13A C13 H13C 109.5 . .
H13B C13 H13C 109.5 . .
C11 C14 H14A 109.5 . .
C11 C14 H14B 109.5 . .
H14A C14 H14B 109.5 . .
C11 C14 H14C 109.5 . .
H14A C14 H14C 109.5 . .
H14B C14 H14C 109.5 . .
C16 C15 C20 117.9(5) . .
C16 C15 Sn1 122.1(4) . .
C20 C15 Sn1 120.0(4) . .
C15 C16 C17 121.9(6) . .
C15 C16 H16 119.0 . .
C17 C16 H16 119.0 . .
C18 C17 C16 119.5(7) . .
C18 C17 H17 120.2 . .
C16 C17 H17 120.2 . .
C17 C18 C19 120.1(6) . .
C17 C18 H18 120.0 . .
C19 C18 H18 120.0 . .
C20 C19 C18 120.0(6) . .
C20 C19 H19 120.0 . .
C18 C19 H19 120.0 . .
C19 C20 C15 120.6(6) . .
C19 C20 H20 119.7 . .
C15 C20 H20 119.7 . .

loop_
_geom_bond_atom_site_label_1
_geom_bond_atom_site_label_2
_geom_bond_distance
_geom_bond_site_symmetry_2
Sn1 C15 2.126(5) .
Sn1 C15 2.126(5) 2_656
Sn1 S1 2.4139(14) 2_656
Sn1 S1 2.4140(14) .
S1 C1 1.794(5) .
O1 C4 1.375(6) .
O1 H1 0.8200 .
C1 C2 1.375(6) .
C1 C6 1.386(7) .
C2 C3 1.387(7) .
C2 H2 0.9300 .
C3 C4 1.405(7) .
C3 C7 1.544(7) .
C4 C5 1.400(7) .
C5 C6 1.384(7) .
C5 C11 1.553(7) .
C6 H6 0.9300 .
C7 C8 1.523(9) .
C7 C9 1.541(7) .
C7 C10 1.542(7) .
C8 H8A 0.9600 .
C8 H8B 0.9600 .
C8 H8C 0.9600 .
C9 H9A 0.9600 .
C9 H9B 0.9600 .
C9 H9C 0.9600 .
C10 H10A 0.9600 .
C10 H10B 0.9600 .
C10 H10C 0.9600 .
C11 C12 1.524(8) .
C11 C13 1.525(9) .
C11 C14 1.545(7) .
C12 H12A 0.9600 .
C12 H12B 0.9600 .
C12 H12C 0.9600 .
C13 H13A 0.9600 .
C13 H13B 0.9600 .
C13 H13C 0.9600 .
C14 H14A 0.9600 .
C14 H14B 0.9600 .
C14 H14C 0.9600 .
C15 C16 1.370(8) .
C15 C20 1.392(7) .
C16 C17 1.375(8) .
C16 H16 0.9300 .
C17 C18 1.362(9) .
C17 H17 0.9300 .
C18 C19 1.379(10) .
C18 H18 0.9300 .
C19 C20 1.373(9) .
C19 H19 0.9300 .
C20 H20 0.9300 .
